data_4115404
loop_
_publ_author_name
'Ignacio Fern\'andez'
'Julia Mar\'ia \'Alvarez Gut\'ierrez'
'Nikolaus Kocher'
'Dirk Leusser'
'Dietmar Stalke'
'Javier Gonz\'alez'
'Fernando L\'opez Ortiz'

_publ_contact_author 'Prof. Dr. D. Stalke'
_publ_contact_author_email dstalke@chemie.uni-wuerzburg.de
_publ_section_title
;
 [Li{CH(Me)P(Ph)2(NCO2Me)}2(THF)2]: Crystal, Solution, and Calculated
 Structure of aN-Delocalized Lithium Phosphazene
;
_journal_name_full 'Journal of the American Chemical Society'
_journal_page_first 15184
_journal_page_last 15185
_journal_paper_doi 10.1021/ja027469+
_journal_volume 124
_journal_year 2002
_chemical_formula_sum 'C48 H66 Li2 N2 O8 P2'
_chemical_formula_weight 874.85
_chemical_name_systematic
; 
 ? 
;
_space_group_IT_number 14
_symmetry_cell_setting monoclinic
_symmetry_space_group_name_Hall '-P 2ybc'
_symmetry_space_group_name_H-M 'P 1 21/c 1'
_atom_sites_solution_hydrogens geom
_atom_sites_solution_primary direct
_atom_sites_solution_secondary difmap
_audit_creation_method SHELXL-97
_cell_angle_alpha 90.00
_cell_angle_beta 100.460(3)
_cell_angle_gamma 90.00
_cell_formula_units_Z 2
_cell_length_a 13.435(3)
_cell_length_b 16.162(3)
_cell_length_c 10.858(2)
_cell_measurement_reflns_used 5951
_cell_measurement_temperature 100(2)
_cell_measurement_theta_max 25.0
_cell_measurement_theta_min 2.50
_cell_volume 2318.5(8)
_computing_cell_refinement 'SAINT-NT V6/6.0'
_computing_data_collection 'SMART-NT V5.6'
_computing_data_reduction 'SAINT-NT V6/6.0'
_computing_molecular_graphics SHELXTL-97
_computing_publication_material SHELXTL-97
_computing_structure_refinement 'SHELXL-97 (Sheldrick, 1997)'
_computing_structure_solution 'SHELXS-97 (Sheldrick, 1990)'
_diffrn_ambient_temperature 100(2)
_diffrn_measured_fraction_theta_full 0.998
_diffrn_measured_fraction_theta_max 0.998
_diffrn_measurement_device_type 'Bruker Smart Apex with D8 Goniometr'
_diffrn_measurement_method 'omega scans'
_diffrn_radiation_monochromator graphite
_diffrn_radiation_source 'fine-focus sealed tube'
_diffrn_radiation_type MoK\a
_diffrn_radiation_wavelength 0.71073
_diffrn_reflns_av_R_equivalents 0.0750
_diffrn_reflns_av_sigmaI/netI 0.0540
_diffrn_reflns_limit_h_max 15
_diffrn_reflns_limit_h_min -16
_diffrn_reflns_limit_k_max 19
_diffrn_reflns_limit_k_min 0
_diffrn_reflns_limit_l_max 12
_diffrn_reflns_limit_l_min 0
_diffrn_reflns_number 21576
_diffrn_reflns_theta_full 25.08
_diffrn_reflns_theta_max 25.08
_diffrn_reflns_theta_min 1.54
_exptl_absorpt_coefficient_mu 0.148
_exptl_absorpt_correction_T_max 1.0000
_exptl_absorpt_correction_T_min 0.7835
_exptl_absorpt_correction_type empirical
_exptl_absorpt_process_details 'SADABS 2.0 (Sheldrick 2000)'
_exptl_crystal_colour 'pale yellow'
_exptl_crystal_density_diffrn 1.253
_exptl_crystal_description blocks
_exptl_crystal_F_000 936
_exptl_crystal_size_max 0.3
_exptl_crystal_size_mid 0.2
_exptl_crystal_size_min 0.2
_refine_diff_density_max 0.772
_refine_diff_density_min -0.408
_refine_diff_density_rms 0.084
_refine_ls_extinction_method none
_refine_ls_goodness_of_fit_ref 1.086
_refine_ls_hydrogen_treatment mixed
_refine_ls_matrix_type full
_refine_ls_number_parameters 331
_refine_ls_number_reflns 4106
_refine_ls_number_restraints 300
_refine_ls_restrained_S_all 1.056
_refine_ls_R_factor_all 0.0821
_refine_ls_R_factor_gt 0.0593
_refine_ls_shift/su_max 0.000
_refine_ls_shift/su_mean 0.000
_refine_ls_structure_factor_coef Fsqd
_refine_ls_weighting_details 'calc w=1/[\s^2^(Fo^2^)+(0.0768P)^2^+3.2398P] where P=(Fo^2^+2Fc^2^)/3'
_refine_ls_weighting_scheme calc
_refine_ls_wR_factor_gt 0.1527
_refine_ls_wR_factor_ref 0.1691
_reflns_number_gt 3140
_reflns_number_total 4106
_reflns_threshold_expression >2sigma(I)
_cod_data_source_file ja0274692B_s2.cif
_cod_data_source_block 8
_cod_original_cell_volume 2318.4(8)
_cod_database_code 4115404

loop_
_symmetry_equiv_pos_as_xyz
'x, y, z'
'-x, y+1/2, -z+1/2'
'-x, -y, -z'
'x, -y-1/2, z-1/2'

loop_
_atom_site_label
_atom_site_type_symbol
_atom_site_fract_x
_atom_site_fract_y
_atom_site_fract_z
_atom_site_U_iso_or_equiv
_atom_site_adp_type
_atom_site_occupancy
_atom_site_symmetry_multiplicity
_atom_site_calc_flag
_atom_site_refinement_flags
_atom_site_disorder_assembly
_atom_site_disorder_group
P1 P 0.16163(6) 0.04382(5) 0.81647(7) 0.0161(2) Uani 1 1 d . . .
N1 N 0.22716(18) 0.01516(15) 0.7109(2) 0.0185(5) Uani 1 1 d . . .
C13 C 0.1887(2) 0.00946(17) 0.5911(3) 0.0163(6) Uani 1 1 d . . .
O1 O 0.25450(15) -0.01323(13) 0.51516(18) 0.0218(5) Uani 1 1 d . . .
C14 C 0.3572(2) -0.0280(2) 0.5715(3) 0.0296(8) Uani 1 1 d . . .
H14A H 0.3942 -0.0493 0.5083 0.044 Uiso 1 1 calc R . .
H14B H 0.3597 -0.0687 0.6389 0.044 Uiso 1 1 calc R . .
H14C H 0.3883 0.0238 0.6060 0.044 Uiso 1 1 calc R . .
O2 O 0.10101(15) 0.02123(12) 0.53311(18) 0.0189(5) Uani 1 1 d . . .
Li1 Li -0.0202(4) 0.0430(3) 0.6029(4) 0.0208(11) Uani 1 1 d . . .
C15 C 0.0390(2) 0.01351(19) 0.8006(3) 0.0194(6) Uani 1 1 d U . .
H15 H 0.007(2) 0.050(2) 0.843(3) 0.023 Uiso 1 1 d . . .
C16 C 0.0253(2) -0.07845(19) 0.8191(3) 0.0258(7) Uani 1 1 d U . .
H16A H -0.0471 -0.0917 0.8047 0.039 Uiso 1 1 calc R . .
H16B H 0.0562 -0.0938 0.9048 0.039 Uiso 1 1 calc R . .
H16C H 0.0579 -0.1094 0.7597 0.039 Uiso 1 1 calc R . .
C1 C 0.2419(2) 0.00681(18) 0.9587(3) 0.0189(6) Uani 1 1 d U . .
C2 C 0.1991(2) 0.00402(18) 1.0668(3) 0.0225(7) Uani 1 1 d U . .
H2 H 0.1303 0.0192 1.0626 0.027 Uiso 1 1 calc R . .
C3 C 0.2563(3) -0.02060(19) 1.1796(3) 0.0277(7) Uani 1 1 d U . .
H3 H 0.2268 -0.0219 1.2527 0.033 Uiso 1 1 calc R . .
C4 C 0.3554(3) -0.0431(2) 1.1862(3) 0.0308(7) Uani 1 1 d U . .
H4 H 0.3950 -0.0593 1.2641 0.037 Uiso 1 1 calc R . .
C5 C 0.3979(3) -0.0423(2) 1.0790(3) 0.0323(8) Uani 1 1 d U . .
H5 H 0.4664 -0.0586 1.0833 0.039 Uiso 1 1 calc R . .
C6 C 0.3411(2) -0.01777(19) 0.9663(3) 0.0253(7) Uani 1 1 d U . .
H6 H 0.3706 -0.0178 0.8932 0.030 Uiso 1 1 calc R . .
C7 C 0.1687(2) 0.15480(18) 0.8310(3) 0.0173(6) Uani 1 1 d U . .
C8 C 0.1258(2) 0.19574(18) 0.9215(3) 0.0206(6) Uani 1 1 d U . .
H8 H 0.0903 0.1650 0.9744 0.025 Uiso 1 1 calc R . .
C9 C 0.1343(2) 0.28029(19) 0.9348(3) 0.0238(7) Uani 1 1 d U . .
H9 H 0.1040 0.3076 0.9962 0.029 Uiso 1 1 calc R . .
C10 C 0.1864(2) 0.32542(19) 0.8598(3) 0.0249(7) Uani 1 1 d U . .
H10 H 0.1933 0.3836 0.8707 0.030 Uiso 1 1 calc R . .
C11 C 0.2286(2) 0.2861(2) 0.7687(3) 0.0261(7) Uani 1 1 d U . .
H11 H 0.2632 0.3174 0.7155 0.031 Uiso 1 1 calc R . .
C12 C 0.2207(2) 0.20095(19) 0.7549(3) 0.0226(7) Uani 1 1 d U . .
H12 H 0.2508 0.1740 0.6932 0.027 Uiso 1 1 calc R . .
O3 O -0.08481(17) 0.15341(13) 0.58511(19) 0.0261(5) Uani 1 1 d . . .
C17 C -0.1304(3) 0.1961(2) 0.4746(3) 0.0311(8) Uani 1 1 d U . .
H17A H -0.1519 0.1563 0.4055 0.037 Uiso 1 1 calc R . .
H17B H -0.0817 0.2355 0.4486 0.037 Uiso 1 1 calc R . .
C18 C -0.2205(3) 0.2415(2) 0.5049(3) 0.0392(9) Uani 1 1 d U . .
H18A H -0.2843 0.2160 0.4615 0.047 Uiso 1 1 calc R . .
H18B H -0.2194 0.3003 0.4795 0.047 Uiso 1 1 calc R . .
C19 C -0.2110(3) 0.2341(2) 0.6451(3) 0.0392(9) Uani 1 1 d U . .
H19A H -0.2195 0.2887 0.6832 0.047 Uiso 1 1 calc R . .
H19B H -0.2623 0.1954 0.6669 0.047 Uiso 1 1 calc R . .
C20 C -0.1066(3) 0.2014(2) 0.6883(3) 0.0333(8) Uani 1 1 d U . .
H20A H -0.0575 0.2473 0.7084 0.040 Uiso 1 1 calc R . .
H20B H -0.1039 0.1664 0.7637 0.040 Uiso 1 1 calc R . .
O4 O 0.4888(3) -0.1671(2) 0.3889(3) 0.0419(9) Uani 0.869(6) 1 d PDU A 1
C21 C 0.5460(5) -0.1973(3) 0.4952(5) 0.0503(14) Uani 0.869(6) 1 d PDU A 1
H21A H 0.5060 -0.1975 0.5633 0.060 Uiso 0.869(6) 1 calc PR A 1
H21B H 0.6059 -0.1614 0.5212 0.060 Uiso 0.869(6) 1 calc PR A 1
C22 C 0.5799(8) -0.2838(5) 0.4733(8) 0.0392(13) Uani 0.869(6) 1 d PDU A 1
H22A H 0.5713 -0.3210 0.5430 0.047 Uiso 0.869(6) 1 calc PR A 1
H22B H 0.6516 -0.2849 0.4628 0.047 Uiso 0.869(6) 1 calc PR A 1
C23 C 0.5098(4) -0.3077(4) 0.3532(6) 0.0401(12) Uani 0.869(6) 1 d PDU A 1
H23A H 0.5432 -0.3460 0.3022 0.048 Uiso 0.869(6) 1 calc PR A 1
H23B H 0.4468 -0.3334 0.3701 0.048 Uiso 0.869(6) 1 calc PR A 1
C24 C 0.4897(3) -0.2253(3) 0.2908(4) 0.0370(10) Uani 0.869(6) 1 d PDU A 1
H24A H 0.5434 -0.2115 0.2427 0.044 Uiso 0.869(6) 1 calc PR A 1
H24B H 0.4236 -0.2256 0.2329 0.044 Uiso 0.869(6) 1 calc PR A 1
O4' O 0.4555(19) -0.1989(14) 0.405(2) 0.043(2) Uani 0.131(6) 1 d PDU A 2
C21' C 0.523(3) -0.222(2) 0.508(3) 0.042(3) Uani 0.131(6) 1 d PDU A 2
H21C H 0.4861 -0.2361 0.5761 0.050 Uiso 0.131(6) 1 calc PR A 2
H21D H 0.5687 -0.1751 0.5360 0.050 Uiso 0.131(6) 1 calc PR A 2
C22' C 0.583(6) -0.295(4) 0.478(6) 0.042(3) Uani 0.131(6) 1 d PDU A 2
H22C H 0.5784 -0.3414 0.5366 0.050 Uiso 0.131(6) 1 calc PR A 2
H22D H 0.6551 -0.2803 0.4825 0.050 Uiso 0.131(6) 1 calc PR A 2
C23' C 0.533(3) -0.317(3) 0.346(4) 0.039(3) Uani 0.131(6) 1 d PDU A 2
H23C H 0.5728 -0.2963 0.2841 0.047 Uiso 0.131(6) 1 calc PR A 2
H23D H 0.5243 -0.3778 0.3356 0.047 Uiso 0.131(6) 1 calc PR A 2
C24' C 0.434(2) -0.2740(16) 0.335(2) 0.042(3) Uani 0.131(6) 1 d PDU A 2
H24C H 0.4061 -0.2617 0.2461 0.051 Uiso 0.131(6) 1 calc PR A 2
H24D H 0.3852 -0.3085 0.3697 0.051 Uiso 0.131(6) 1 calc PR A 2

loop_
_atom_site_aniso_label
_atom_site_aniso_U_11
_atom_site_aniso_U_22
_atom_site_aniso_U_33
_atom_site_aniso_U_23
_atom_site_aniso_U_13
_atom_site_aniso_U_12
P1 0.0226(4) 0.0157(4) 0.0114(4) -0.0008(3) 0.0068(3) 0.0009(3)
N1 0.0228(13) 0.0189(13) 0.0157(12) -0.0004(10) 0.0083(10) 0.0006(10)
C13 0.0247(16) 0.0110(14) 0.0158(14) -0.0020(11) 0.0106(12) -0.0018(11)
O1 0.0251(11) 0.0266(12) 0.0162(10) -0.0028(9) 0.0106(9) 0.0017(9)
C14 0.0294(18) 0.040(2) 0.0226(17) -0.0033(14) 0.0117(14) 0.0074(15)
O2 0.0247(12) 0.0200(11) 0.0135(10) -0.0012(8) 0.0072(9) 0.0004(8)
Li1 0.028(3) 0.022(3) 0.014(2) -0.004(2) 0.008(2) 0.000(2)
C15 0.0258(16) 0.0194(15) 0.0144(14) -0.0035(12) 0.0075(12) 0.0023(12)
C16 0.0309(18) 0.0215(16) 0.0287(17) -0.0034(13) 0.0156(14) -0.0030(13)
C1 0.0288(15) 0.0137(14) 0.0146(13) -0.0001(11) 0.0054(12) -0.0014(11)
C2 0.0319(17) 0.0210(16) 0.0177(14) -0.0011(12) 0.0125(12) 0.0027(13)
C3 0.0448(18) 0.0239(17) 0.0159(14) 0.0003(12) 0.0098(13) 0.0040(14)
C4 0.0422(18) 0.0308(18) 0.0179(15) 0.0022(13) 0.0016(13) 0.0038(15)
C5 0.0307(17) 0.041(2) 0.0258(16) 0.0022(15) 0.0062(13) 0.0076(15)
C6 0.0279(16) 0.0281(17) 0.0211(15) 0.0015(13) 0.0077(13) 0.0015(13)
C7 0.0186(14) 0.0194(14) 0.0134(14) 0.0008(11) 0.0014(11) 0.0011(11)
C8 0.0266(16) 0.0201(14) 0.0171(14) 0.0003(12) 0.0090(12) 0.0001(12)
C9 0.0313(17) 0.0215(15) 0.0195(15) -0.0042(12) 0.0070(12) 0.0038(13)
C10 0.0356(18) 0.0171(15) 0.0212(15) -0.0005(12) 0.0033(13) 0.0009(13)
C11 0.0375(18) 0.0225(15) 0.0193(15) 0.0027(12) 0.0079(13) -0.0038(13)
C12 0.0305(17) 0.0221(15) 0.0166(14) -0.0003(12) 0.0082(12) 0.0003(13)
O3 0.0388(13) 0.0196(11) 0.0202(11) -0.0016(9) 0.0061(10) 0.0060(9)
C17 0.043(2) 0.0275(18) 0.0246(17) 0.0078(14) 0.0105(14) 0.0051(15)
C18 0.043(2) 0.041(2) 0.0322(18) -0.0026(16) 0.0030(16) 0.0122(16)
C19 0.050(2) 0.036(2) 0.0346(18) 0.0000(16) 0.0165(16) 0.0101(17)
C20 0.054(2) 0.0224(17) 0.0227(16) -0.0069(13) 0.0064(15) 0.0061(15)
O4 0.057(2) 0.0390(19) 0.0259(15) 0.0009(13) -0.0022(14) 0.0134(16)
C21 0.070(3) 0.036(3) 0.037(2) 0.0047(19) -0.010(2) 0.013(2)
C22 0.049(2) 0.036(3) 0.032(2) 0.011(2) 0.0049(17) 0.006(2)
C23 0.045(3) 0.038(2) 0.037(2) 0.0024(18) 0.004(2) 0.004(2)
C24 0.044(2) 0.041(2) 0.0258(18) 0.0039(15) 0.0055(17) 0.0070(18)
O4' 0.055(5) 0.040(4) 0.033(4) 0.001(4) 0.003(4) 0.013(4)
C21' 0.057(5) 0.039(5) 0.029(4) 0.004(4) 0.005(4) 0.009(4)
C22' 0.053(4) 0.037(5) 0.033(4) 0.006(4) 0.002(4) 0.009(4)
C23' 0.048(5) 0.037(5) 0.032(4) 0.004(4) 0.004(4) 0.009(4)
C24' 0.049(5) 0.041(5) 0.035(5) 0.001(4) 0.003(4) 0.010(5)

loop_
_atom_type_symbol
_atom_type_description
_atom_type_scat_dispersion_real
_atom_type_scat_dispersion_imag
_atom_type_scat_source
C C 0.0033 0.0016 'International Tables Vol C Tables 4.2.6.8 and 6.1.1.4'
H H 0.0000 0.0000 'International Tables Vol C Tables 4.2.6.8 and 6.1.1.4'
Li Li -0.0003 0.0001 'International Tables Vol C Tables 4.2.6.8 and 6.1.1.4'
N N 0.0061 0.0033 'International Tables Vol C Tables 4.2.6.8 and 6.1.1.4'
O O 0.0106 0.0060 'International Tables Vol C Tables 4.2.6.8 and 6.1.1.4'
P P 0.1023 0.0942 'International Tables Vol C Tables 4.2.6.8 and 6.1.1.4'

loop_
_geom_angle_atom_site_label_1
_geom_angle_atom_site_label_2
_geom_angle_atom_site_label_3
_geom_angle
_geom_angle_site_symmetry_1
_geom_angle_site_symmetry_3
N1 P1 C15 118.91(14) . .
N1 P1 C7 108.49(13) . .
C15 P1 C7 109.35(14) . .
N1 P1 C1 100.99(13) . .
C15 P1 C1 114.00(14) . .
C7 P1 C1 103.85(13) . .
N1 P1 Li1 85.67(13) . .
C15 P1 Li1 44.94(14) . .
C7 P1 Li1 95.38(13) . .
C1 P1 Li1 156.25(14) . .
C13 N1 P1 123.4(2) . .
O2 C13 N1 131.0(3) . .
O2 C13 O1 113.1(2) . .
N1 C13 O1 115.9(3) . .
C13 O1 C14 118.0(2) . .
O1 C14 H14A 109.5 . .
O1 C14 H14B 109.5 . .
H14A C14 H14B 109.5 . .
O1 C14 H14C 109.5 . .
H14A C14 H14C 109.5 . .
H14B C14 H14C 109.5 . .
C13 O2 Li1 127.7(2) . .
C13 O2 Li1 130.0(2) . 3_556
Li1 O2 Li1 90.0(2) . 3_556
O2 Li1 O2 90.0(2) . 3_556
O2 Li1 O3 120.5(3) . .
O2 Li1 O3 103.3(2) 3_556 .
O2 Li1 C15 99.2(2) . .
O2 Li1 C15 132.2(3) 3_556 .
O3 Li1 C15 111.4(2) . .
O2 Li1 Li1 45.20(15) . 3_556
O2 Li1 Li1 44.77(15) 3_556 3_556
O3 Li1 Li1 121.4(3) . 3_556
C15 Li1 Li1 126.1(3) . 3_556
O2 Li1 P1 71.68(16) . .
O2 Li1 P1 146.3(2) 3_556 .
O3 Li1 P1 110.3(2) . .
C15 Li1 P1 33.00(11) . .
Li1 Li1 P1 111.7(3) 3_556 .
C16 C15 P1 114.1(2) . .
C16 C15 Li1 108.1(2) . .
P1 C15 Li1 102.06(19) . .
C16 C15 H15 119(2) . .
P1 C15 H15 108(2) . .
Li1 C15 H15 104(2) . .
C15 C16 H16A 109.5 . .
C15 C16 H16B 109.5 . .
H16A C16 H16B 109.5 . .
C15 C16 H16C 109.5 . .
H16A C16 H16C 109.5 . .
H16B C16 H16C 109.5 . .
C6 C1 C2 118.7(3) . .
C6 C1 P1 124.4(2) . .
C2 C1 P1 117.0(2) . .
C3 C2 C1 120.5(3) . .
C3 C2 H2 119.8 . .
C1 C2 H2 119.8 . .
C4 C3 C2 120.1(3) . .
C4 C3 H3 119.9 . .
C2 C3 H3 119.9 . .
C3 C4 C5 119.9(3) . .
C3 C4 H4 120.1 . .
C5 C4 H4 120.1 . .
C6 C5 C4 120.1(3) . .
C6 C5 H5 119.9 . .
C4 C5 H5 119.9 . .
C5 C6 C1 120.7(3) . .
C5 C6 H6 119.7 . .
C1 C6 H6 119.7 . .
C12 C7 C8 118.7(3) . .
C12 C7 P1 120.4(2) . .
C8 C7 P1 120.8(2) . .
C9 C8 C7 120.6(3) . .
C9 C8 H8 119.7 . .
C7 C8 H8 119.7 . .
C10 C9 C8 120.4(3) . .
C10 C9 H9 119.8 . .
C8 C9 H9 119.8 . .
C9 C10 C11 119.9(3) . .
C9 C10 H10 120.0 . .
C11 C10 H10 120.0 . .
C10 C11 C12 120.0(3) . .
C10 C11 H11 120.0 . .
C12 C11 H11 120.0 . .
C11 C12 C7 120.3(3) . .
C11 C12 H12 119.8 . .
C7 C12 H12 119.8 . .
C17 O3 C20 106.2(2) . .
C17 O3 Li1 129.3(2) . .
C20 O3 Li1 124.0(2) . .
O3 C17 C18 107.0(3) . .
O3 C17 H17A 110.3 . .
C18 C17 H17A 110.3 . .
O3 C17 H17B 110.3 . .
C18 C17 H17B 110.3 . .
H17A C17 H17B 108.6 . .
C17 C18 C19 105.0(3) . .
C17 C18 H18A 110.8 . .
C19 C18 H18A 110.8 . .
C17 C18 H18B 110.8 . .
C19 C18 H18B 110.8 . .
H18A C18 H18B 108.8 . .
C20 C19 C18 104.4(3) . .
C20 C19 H19A 110.9 . .
C18 C19 H19A 110.9 . .
C20 C19 H19B 110.9 . .
C18 C19 H19B 110.9 . .
H19A C19 H19B 108.9 . .
O3 C20 C19 105.0(3) . .
O3 C20 H20A 110.7 . .
C19 C20 H20A 110.7 . .
O3 C20 H20B 110.7 . .
C19 C20 H20B 110.7 . .
H20A C20 H20B 108.8 . .
C21 O4 C24 108.5(3) . .
O4 C21 C22 110.0(4) . .
O4 C21 H21A 109.7 . .
C22 C21 H21A 109.7 . .
O4 C21 H21B 109.7 . .
C22 C21 H21B 109.7 . .
H21A C21 H21B 108.2 . .
C21 C22 C23 102.4(4) . .
C21 C22 H22A 111.3 . .
C23 C22 H22A 111.3 . .
C21 C22 H22B 111.3 . .
C23 C22 H22B 111.3 . .
H22A C22 H22B 109.2 . .
C24 C23 C22 101.3(5) . .
C24 C23 H23A 111.5 . .
C22 C23 H23A 111.5 . .
C24 C23 H23B 111.5 . .
C22 C23 H23B 111.5 . .
H23A C23 H23B 109.3 . .
O4 C24 C23 106.0(3) . .
O4 C24 H24A 110.5 . .
C23 C24 H24A 110.5 . .
O4 C24 H24B 110.5 . .
C23 C24 H24B 110.5 . .
H24A C24 H24B 108.7 . .
C21' O4' C24' 104.2(17) . .
O4' C21' C22' 110.4(17) . .
O4' C21' H21C 109.6 . .
C22' C21' H21C 109.6 . .
O4' C21' H21D 109.6 . .
C22' C21' H21D 109.6 . .
H21C C21' H21D 108.1 . .
C21' C22' C23' 103.0(15) . .
C21' C22' H22C 111.2 . .
C23' C22' H22C 111.2 . .
C21' C22' H22D 111.2 . .
C23' C22' H22D 111.2 . .
H22C C22' H22D 109.1 . .
C24' C23' C22' 102(2) . .
C24' C23' H23C 111.4 . .
C22' C23' H23C 111.4 . .
C24' C23' H23D 111.4 . .
C22' C23' H23D 111.4 . .
H23C C23' H23D 109.3 . .
O4' C24' C23' 105.4(18) . .
O4' C24' H24C 110.7 . .
C23' C24' H24C 110.7 . .
O4' C24' H24D 110.7 . .
C23' C24' H24D 110.7 . .
H24C C24' H24D 108.8 . .

loop_
_geom_bond_atom_site_label_1
_geom_bond_atom_site_label_2
_geom_bond_distance
_geom_bond_site_symmetry_2
P1 N1 1.634(2) .
P1 C15 1.697(3) .
P1 C7 1.802(3) .
P1 C1 1.816(3) .
P1 Li1 3.048(5) .
N1 C13 1.313(4) .
C13 O2 1.246(3) .
C13 O1 1.364(3) .
O1 C14 1.424(4) .
C14 H14A 0.9800 .
C14 H14B 0.9800 .
C14 H14C 0.9800 .
O2 Li1 1.949(5) .
O2 Li1 1.963(5) 3_556
Li1 O2 1.963(5) 3_556
Li1 O3 1.979(5) .
Li1 C15 2.201(6) .
Li1 Li1 2.767(9) 3_556
C15 C16 1.516(4) .
C15 H15 0.91(3) .
C16 H16A 0.9800 .
C16 H16B 0.9800 .
C16 H16C 0.9800 .
C1 C6 1.379(4) .
C1 C2 1.398(4) .
C2 C3 1.380(4) .
C2 H2 0.9500 .
C3 C4 1.370(5) .
C3 H3 0.9500 .
C4 C5 1.387(5) .
C4 H4 0.9500 .
C5 C6 1.377(5) .
C5 H5 0.9500 .
C6 H6 0.9500 .
C7 C12 1.391(4) .
C7 C8 1.393(4) .
C8 C9 1.377(4) .
C8 H8 0.9500 .
C9 C10 1.375(4) .
C9 H9 0.9500 .
C10 C11 1.382(4) .
C10 H10 0.9500 .
C11 C12 1.386(4) .
C11 H11 0.9500 .
C12 H12 0.9500 .
O3 C17 1.422(4) .
O3 C20 1.436(4) .
C17 C18 1.503(5) .
C17 H17A 0.9900 .
C17 H17B 0.9900 .
C18 C19 1.509(5) .
C18 H18A 0.9900 .
C18 H18B 0.9900 .
C19 C20 1.493(5) .
C19 H19A 0.9900 .
C19 H19B 0.9900 .
C20 H20A 0.9900 .
C20 H20B 0.9900 .
O4 C21 1.357(5) .
O4 C24 1.424(5) .
C21 C22 1.503(6) .
C21 H21A 0.9900 .
C21 H21B 0.9900 .
C22 C23 1.514(6) .
C22 H22A 0.9900 .
C22 H22B 0.9900 .
C23 C24 1.496(8) .
C23 H23A 0.9900 .
C23 H23B 0.9900 .
C24 H24A 0.9900 .
C24 H24B 0.9900 .
O4' C21' 1.347(17) .
O4' C24' 1.437(18) .
C21' C22' 1.503(18) .
C21' H21C 0.9900 .
C21' H21D 0.9900 .
C22' C23' 1.512(18) .
C22' H22C 0.9900 .
C22' H22D 0.9900 .
C23' C24' 1.49(2) .
C23' H23C 0.9900 .
C23' H23D 0.9900 .
C24' H24C 0.9900 .
C24' H24D 0.9900 .
